data_4109001
loop_
_publ_author_name
'Tinh-Alfredo V. Khuong'
'Hung Dang'
'Peter D. Jarowski'
'Emily F. Maverick'
'Miguel A. Garcia-Garibay'

_publ_section_title
;
 Rotational Dynamics in a Crystalline Molecular Gyroscope by
 Variable-Temperature 13C NMR,2H NMR, X-Ray Diffraction, and Force Field
 Calculations
;
_journal_name_full 'Journal of the American Chemical Society'
_journal_page_first 839
_journal_page_last 845
_journal_paper_doi 10.1021/ja064325c
_journal_volume 129
_journal_year 2007
_chemical_formula_moiety 'C54 H46 O6, C6 H6'
_chemical_formula_sum 'C60 H52 O6'
_chemical_formula_weight 869.02
_chemical_name_systematic
; 
 ? 
;
_space_group_IT_number 2
_symmetry_cell_setting triclinic
_symmetry_space_group_name_Hall '-P 1'
_symmetry_space_group_name_H-M 'P -1'
_atom_sites_solution_hydrogens geom
_atom_sites_solution_primary direct
_atom_sites_solution_secondary difmap
_audit_creation_method SHELXL-97
_cell_angle_alpha 77.152(3)
_cell_angle_beta 81.507(3)
_cell_angle_gamma 73.412(3)
_cell_formula_units_Z 1
_cell_length_a 7.0590(12)
_cell_length_b 10.1724(17)
_cell_length_c 17.820(3)
_cell_measurement_temperature 200(2)
_cell_volume 1190.8(3)
_computing_cell_refinement 'Bruker SMART'
_computing_data_collection 'Bruker SMART'
_computing_data_reduction 'Bruker SAINT'
_computing_molecular_graphics 'Bruker SHELXTL'
_computing_publication_material 'Bruker SHELXTL'
_computing_structure_refinement 'SHELXL-97 (Sheldrick, 1997)'
_computing_structure_solution 'SHELXS-97 (Sheldrick, 1990)'
_diffrn_ambient_temperature 200(2)
_diffrn_measured_fraction_theta_full 0.992
_diffrn_measured_fraction_theta_max 0.924
_diffrn_measurement_device_type 'CCD area detector'
_diffrn_measurement_method 'phi and omega scans'
_diffrn_radiation_monochromator graphite
_diffrn_radiation_source 'fine-focus sealed tube'
_diffrn_radiation_type MoK\a
_diffrn_radiation_wavelength 0.71073
_diffrn_reflns_av_R_equivalents 0.0511
_diffrn_reflns_av_sigmaI/netI 0.1252
_diffrn_reflns_limit_h_max 9
_diffrn_reflns_limit_h_min -9
_diffrn_reflns_limit_k_max 13
_diffrn_reflns_limit_k_min -12
_diffrn_reflns_limit_l_max 23
_diffrn_reflns_limit_l_min -23
_diffrn_reflns_number 10406
_diffrn_reflns_theta_full 26.00
_diffrn_reflns_theta_max 28.30
_diffrn_reflns_theta_min 2.13
_exptl_absorpt_coefficient_mu 0.077
_exptl_absorpt_correction_T_max 0.9892
_exptl_absorpt_correction_T_min 0.9735
_exptl_absorpt_correction_type multi-scan
_exptl_absorpt_process_details 'Sadabs (Bruker)'
_exptl_crystal_colour colorless
_exptl_crystal_density_diffrn 1.212
_exptl_crystal_description plate
_exptl_crystal_F_000 460
_exptl_crystal_size_max 0.35
_exptl_crystal_size_mid 0.20
_exptl_crystal_size_min 0.10
_refine_diff_density_max 0.326
_refine_diff_density_min -0.251
_refine_diff_density_rms 0.055
_refine_ls_extinction_method none
_refine_ls_goodness_of_fit_ref 0.939
_refine_ls_hydrogen_treatment constr
_refine_ls_matrix_type full
_refine_ls_number_parameters 301
_refine_ls_number_reflns 5472
_refine_ls_number_restraints 0
_refine_ls_restrained_S_all 0.939
_refine_ls_R_factor_all 0.1731
_refine_ls_R_factor_gt 0.0657
_refine_ls_shift/su_max 0.000
_refine_ls_shift/su_mean 0.000
_refine_ls_structure_factor_coef Fsqd
_refine_ls_weighting_details 'calc w=1/[\s^2^(Fo^2^)+(0.0910P)^2^+0.0000P] where P=(Fo^2^+2Fc^2^)/3'
_refine_ls_weighting_scheme calc
_refine_ls_wR_factor_gt 0.1453
_refine_ls_wR_factor_ref 0.1871
_reflns_number_gt 2415
_reflns_number_total 5472
_reflns_threshold_expression >2sigma(I)
_cod_data_source_file ja064325csi20061019_065328.cif
_cod_data_source_block gg1503bsm200K
_cod_database_code 4109001

loop_
_symmetry_equiv_pos_as_xyz
'x, y, z'
'-x, -y, -z'

loop_
_atom_site_label
_atom_site_type_symbol
_atom_site_fract_x
_atom_site_fract_y
_atom_site_fract_z
_atom_site_U_iso_or_equiv
_atom_site_adp_type
_atom_site_occupancy
_atom_site_symmetry_multiplicity
_atom_site_calc_flag
_atom_site_refinement_flags
O1 O 1.0437(3) -0.2468(2) 0.11634(14) 0.0648(7) Uani 1 1 d .
O2 O 0.3497(3) 0.3896(2) 0.00396(12) 0.0604(7) Uani 1 1 d .
O3 O 0.4588(3) 0.5315(2) 0.32695(13) 0.0516(6) Uani 1 1 d .
C1 C 0.1988(4) -0.0628(3) 0.50490(16) 0.0440(8) Uani 1 1 d .
H1 H 0.3361 -0.1065 0.5088 0.053 Uiso 1 1 calc R
C2 C -0.0659(4) 0.0846(3) 0.43168(16) 0.0433(8) Uani 1 1 d .
H2 H -0.1122 0.1429 0.3850 0.052 Uiso 1 1 calc R
C3 C 0.1378(4) 0.0208(3) 0.43591(15) 0.0329(7) Uani 1 1 d .
C4 C 0.2769(4) 0.0441(3) 0.37002(16) 0.0352(7) Uani 1 1 d .
C5 C 0.3957(4) 0.0636(3) 0.31600(16) 0.0335(7) Uani 1 1 d .
C6 C 0.5445(4) 0.0867(3) 0.24954(15) 0.0303(6) Uani 1 1 d .
C7 C 0.4372(4) 0.1207(3) 0.17493(15) 0.0306(6) Uani 1 1 d .
C8 C 0.4389(4) 0.2389(3) 0.11963(15) 0.0348(7) Uani 1 1 d .
H8 H 0.5074 0.3023 0.1271 0.042 Uiso 1 1 calc R
C9 C 0.3421(4) 0.2670(3) 0.05308(16) 0.0382(7) Uani 1 1 d .
C10 C 0.2453(4) 0.1746(3) 0.04001(17) 0.0417(7) Uani 1 1 d .
H10 H 0.1809 0.1926 -0.0058 0.050 Uiso 1 1 calc R
C11 C 0.2445(4) 0.0549(3) 0.09551(17) 0.0447(8) Uani 1 1 d .
H11 H 0.1794 -0.0098 0.0873 0.054 Uiso 1 1 calc R
C12 C 0.3366(4) 0.0283(3) 0.16247(16) 0.0365(7) Uani 1 1 d .
H12 H 0.3316 -0.0531 0.2003 0.044 Uiso 1 1 calc R
C13 C 0.7165(4) -0.0490(3) 0.25097(16) 0.0318(7) Uani 1 1 d .
C14 C 0.8038(4) -0.0961(3) 0.18426(17) 0.0374(7) Uani 1 1 d .
H14 H 0.7517 -0.0496 0.1363 0.045 Uiso 1 1 calc R
C15 C 0.9691(4) -0.2121(3) 0.18653(19) 0.0433(8) Uani 1 1 d .
C16 C 1.0445(4) -0.2805(3) 0.2557(2) 0.0501(9) Uani 1 1 d .
H16 H 1.1555 -0.3599 0.2575 0.060 Uiso 1 1 calc R
C17 C 0.9571(4) -0.2324(3) 0.3225(2) 0.0511(9) Uani 1 1 d .
H17 H 1.0106 -0.2787 0.3702 0.061 Uiso 1 1 calc R
C18 C 0.7936(4) -0.1184(3) 0.32143(17) 0.0404(7) Uani 1 1 d .
H18 H 0.7341 -0.0875 0.3680 0.049 Uiso 1 1 calc R
C19 C 0.6301(4) 0.2066(3) 0.25612(14) 0.0312(6) Uani 1 1 d .
C20 C 0.5143(4) 0.3177(3) 0.28903(15) 0.0343(7) Uani 1 1 d .
H20 H 0.3817 0.3184 0.3092 0.041 Uiso 1 1 calc R
C21 C 0.5885(4) 0.4277(3) 0.29299(16) 0.0360(7) Uani 1 1 d .
C22 C 0.7841(4) 0.4285(3) 0.26469(16) 0.0387(7) Uani 1 1 d .
H22 H 0.8369 0.5028 0.2683 0.046 Uiso 1 1 calc R
C23 C 0.8971(4) 0.3181(3) 0.23152(16) 0.0423(8) Uani 1 1 d .
H23 H 1.0297 0.3174 0.2114 0.051 Uiso 1 1 calc R
C24 C 0.8246(4) 0.2085(3) 0.22640(16) 0.0374(7) Uani 1 1 d .
H24 H 0.9065 0.1342 0.2027 0.045 Uiso 1 1 calc R
C25 C 1.2228(5) -0.3578(4) 0.1142(3) 0.0940(15) Uani 1 1 d .
H25A H 1.3241 -0.3382 0.1390 0.141 Uiso 1 1 calc R
H25B H 1.2707 -0.3647 0.0604 0.141 Uiso 1 1 calc R
H25C H 1.1957 -0.4462 0.1418 0.141 Uiso 1 1 calc R
C26 C 0.2507(6) 0.4273(4) -0.0655(2) 0.0751(12) Uani 1 1 d .
H26A H 0.3057 0.3549 -0.0969 0.113 Uiso 1 1 calc R
H26B H 0.2704 0.5168 -0.0950 0.113 Uiso 1 1 calc R
H26C H 0.1085 0.4361 -0.0522 0.113 Uiso 1 1 calc R
C27 C 0.5187(5) 0.6544(3) 0.3267(2) 0.0590(9) Uani 1 1 d .
H27A H 0.6348 0.6294 0.3562 0.088 Uiso 1 1 calc R
H27B H 0.4097 0.7207 0.3505 0.088 Uiso 1 1 calc R
H27C H 0.5528 0.6974 0.2734 0.088 Uiso 1 1 calc R
C1S C 0.2019(7) 0.4529(5) 0.4867(2) 0.0830(12) Uani 1 1 d .
H1S H 0.3418 0.4192 0.4776 0.100 Uiso 1 1 calc R
C2S C 0.1249(8) 0.5602(5) 0.5247(2) 0.0801(12) Uani 1 1 d .
H2S H 0.2104 0.6027 0.5417 0.096 Uiso 1 1 calc R
C3S C -0.0785(9) 0.6079(4) 0.5390(2) 0.0881(14) Uani 1 1 d .
H3S H -0.1331 0.6824 0.5663 0.106 Uiso 1 1 calc R

loop_
_atom_site_aniso_label
_atom_site_aniso_U_11
_atom_site_aniso_U_22
_atom_site_aniso_U_33
_atom_site_aniso_U_23
_atom_site_aniso_U_13
_atom_site_aniso_U_12
O1 0.0314(12) 0.0748(16) 0.0906(18) -0.0480(14) -0.0050(12) 0.0069(11)
O2 0.0673(16) 0.0664(15) 0.0490(14) 0.0106(12) -0.0198(12) -0.0292(13)
O3 0.0342(12) 0.0414(12) 0.0849(16) -0.0227(11) -0.0030(11) -0.0116(10)
C1 0.0270(16) 0.059(2) 0.0419(18) -0.0036(16) 0.0021(14) -0.0128(15)
C2 0.0340(17) 0.058(2) 0.0350(17) 0.0011(14) -0.0013(14) -0.0153(15)
C3 0.0296(16) 0.0400(16) 0.0325(16) -0.0076(13) 0.0052(13) -0.0181(13)
C4 0.0338(16) 0.0381(17) 0.0362(16) -0.0073(13) 0.0013(14) -0.0153(14)
C5 0.0296(16) 0.0342(16) 0.0375(16) -0.0056(13) -0.0011(13) -0.0115(13)
C6 0.0220(14) 0.0328(15) 0.0322(15) -0.0024(12) 0.0023(12) -0.0065(12)
C7 0.0166(13) 0.0389(16) 0.0322(15) -0.0058(13) 0.0025(11) -0.0041(12)
C8 0.0260(15) 0.0439(17) 0.0350(16) -0.0061(14) -0.0005(13) -0.0119(13)
C9 0.0337(17) 0.0440(18) 0.0332(16) 0.0022(14) -0.0005(13) -0.0130(14)
C10 0.0301(16) 0.058(2) 0.0377(17) -0.0072(15) -0.0091(13) -0.0110(15)
C11 0.0291(17) 0.054(2) 0.051(2) -0.0110(16) -0.0067(15) -0.0101(15)
C12 0.0281(15) 0.0386(16) 0.0417(17) -0.0033(13) -0.0036(13) -0.0099(13)
C13 0.0216(14) 0.0311(15) 0.0426(17) -0.0020(13) -0.0039(13) -0.0099(12)
C14 0.0241(15) 0.0419(17) 0.0456(18) -0.0088(14) -0.0048(13) -0.0068(13)
C15 0.0216(15) 0.0486(19) 0.063(2) -0.0231(17) -0.0033(15) -0.0058(14)
C16 0.0256(17) 0.0393(18) 0.083(3) -0.0087(18) -0.0151(17) -0.0022(14)
C17 0.0354(18) 0.0478(19) 0.068(2) 0.0098(17) -0.0197(17) -0.0155(16)
C18 0.0318(17) 0.0446(18) 0.0443(18) -0.0019(14) -0.0064(14) -0.0124(14)
C19 0.0263(15) 0.0359(16) 0.0299(15) -0.0004(12) -0.0038(12) -0.0095(13)
C20 0.0193(14) 0.0389(17) 0.0449(17) -0.0067(14) -0.0039(12) -0.0086(13)
C21 0.0292(16) 0.0365(17) 0.0400(17) -0.0049(13) -0.0078(13) -0.0047(13)
C22 0.0259(16) 0.0433(18) 0.0484(18) 0.0002(14) -0.0059(13) -0.0172(14)
C23 0.0244(16) 0.0464(19) 0.0516(19) 0.0011(15) 0.0018(14) -0.0130(14)
C24 0.0247(16) 0.0389(17) 0.0446(18) -0.0054(13) 0.0062(13) -0.0084(13)
C25 0.042(2) 0.097(3) 0.142(4) -0.071(3) -0.004(2) 0.019(2)
C26 0.076(3) 0.094(3) 0.054(2) 0.018(2) -0.028(2) -0.034(2)
C27 0.051(2) 0.0417(19) 0.091(3) -0.0208(18) -0.0154(19) -0.0115(16)
C1S 0.087(3) 0.084(3) 0.071(3) -0.004(2) 0.000(2) -0.023(3)
C2S 0.103(4) 0.081(3) 0.065(3) -0.009(2) -0.012(3) -0.041(3)
C3S 0.133(5) 0.071(3) 0.062(3) -0.020(2) 0.006(3) -0.032(3)

loop_
_atom_type_symbol
_atom_type_description
_atom_type_scat_dispersion_real
_atom_type_scat_dispersion_imag
_atom_type_scat_source
C C 0.0033 0.0016 'International Tables Vol C Tables 4.2.6.8 and 6.1.1.4'
H H 0.0000 0.0000 'International Tables Vol C Tables 4.2.6.8 and 6.1.1.4'
O O 0.0106 0.0060 'International Tables Vol C Tables 4.2.6.8 and 6.1.1.4'

loop_
_geom_angle_atom_site_label_1
_geom_angle_atom_site_label_2
_geom_angle_atom_site_label_3
_geom_angle
_geom_angle_site_symmetry_1
_geom_angle_site_symmetry_3
C15 O1 C25 117.2(3) . .
C9 O2 C26 118.8(3) . .
C21 O3 C27 118.5(2) . .
C2 C1 C3 121.8(3) 2_556 .
C2 C1 H1 119.1 2_556 .
C3 C1 H1 119.1 . .
C1 C2 C3 120.2(3) 2_556 .
C1 C2 H2 119.9 2_556 .
C3 C2 H2 119.9 . .
C1 C3 C2 118.0(2) . .
C1 C3 C4 121.7(3) . .
C2 C3 C4 120.3(3) . .
C5 C4 C3 178.7(3) . .
C4 C5 C6 179.4(3) . .
C5 C6 C19 110.1(2) . .
C5 C6 C7 107.2(2) . .
C19 C6 C7 111.6(2) . .
C5 C6 C13 108.8(2) . .
C19 C6 C13 108.7(2) . .
C7 C6 C13 110.5(2) . .
C8 C7 C12 118.4(3) . .
C8 C7 C6 122.2(2) . .
C12 C7 C6 119.4(2) . .
C7 C8 C9 121.2(3) . .
C7 C8 H8 119.4 . .
C9 C8 H8 119.4 . .
O2 C9 C10 124.0(3) . .
O2 C9 C8 115.4(3) . .
C10 C9 C8 120.5(3) . .
C9 C10 C11 118.4(3) . .
C9 C10 H10 120.8 . .
C11 C10 H10 120.8 . .
C12 C11 C10 121.2(3) . .
C12 C11 H11 119.4 . .
C10 C11 H11 119.4 . .
C11 C12 C7 120.3(3) . .
C11 C12 H12 119.8 . .
C7 C12 H12 119.8 . .
C14 C13 C18 119.5(3) . .
C14 C13 C6 121.6(2) . .
C18 C13 C6 118.7(2) . .
C13 C14 C15 120.4(3) . .
C13 C14 H14 119.8 . .
C15 C14 H14 119.8 . .
O1 C15 C16 125.2(3) . .
O1 C15 C14 114.7(3) . .
C16 C15 C14 120.2(3) . .
C15 C16 C17 119.2(3) . .
C15 C16 H16 120.4 . .
C17 C16 H16 120.4 . .
C16 C17 C18 121.4(3) . .
C16 C17 H17 119.3 . .
C18 C17 H17 119.3 . .
C17 C18 C13 119.3(3) . .
C17 C18 H18 120.4 . .
C13 C18 H18 120.4 . .
C20 C19 C24 118.4(3) . .
C20 C19 C6 120.7(2) . .
C24 C19 C6 120.9(2) . .
C21 C20 C19 121.0(2) . .
C21 C20 H20 119.5 . .
C19 C20 H20 119.5 . .
O3 C21 C20 115.4(2) . .
O3 C21 C22 123.9(3) . .
C20 C21 C22 120.7(3) . .
C23 C22 C21 117.7(3) . .
C23 C22 H22 121.2 . .
C21 C22 H22 121.2 . .
C22 C23 C24 122.3(3) . .
C22 C23 H23 118.9 . .
C24 C23 H23 118.9 . .
C23 C24 C19 120.0(3) . .
C23 C24 H24 120.0 . .
C19 C24 H24 120.0 . .
O1 C25 H25A 109.5 . .
O1 C25 H25B 109.5 . .
H25A C25 H25B 109.5 . .
O1 C25 H25C 109.5 . .
H25A C25 H25C 109.5 . .
H25B C25 H25C 109.5 . .
O2 C26 H26A 109.5 . .
O2 C26 H26B 109.5 . .
H26A C26 H26B 109.5 . .
O2 C26 H26C 109.5 . .
H26A C26 H26C 109.5 . .
H26B C26 H26C 109.5 . .
O3 C27 H27A 109.5 . .
O3 C27 H27B 109.5 . .
H27A C27 H27B 109.5 . .
O3 C27 H27C 109.5 . .
H27A C27 H27C 109.5 . .
H27B C27 H27C 109.5 . .
C2S C1S C3S 120.3(4) . 2_566
C2S C1S H1S 119.8 . .
C3S C1S H1S 119.8 2_566 .
C1S C2S C3S 119.8(4) . .
C1S C2S H2S 120.1 . .
C3S C2S H2S 120.1 . .
C1S C3S C2S 119.8(4) 2_566 .
C1S C3S H3S 120.1 2_566 .
C2S C3S H3S 120.1 . .

loop_
_geom_bond_atom_site_label_1
_geom_bond_atom_site_label_2
_geom_bond_distance
_geom_bond_site_symmetry_2
O1 C15 1.365(3) .
O1 C25 1.437(4) .
O2 C9 1.365(3) .
O2 C26 1.435(4) .
O3 C21 1.374(3) .
O3 C27 1.428(3) .
C1 C2 1.379(4) 2_556
C1 C3 1.379(4) .
C1 H1 0.9500 .
C2 C1 1.379(4) 2_556
C2 C3 1.404(4) .
C2 H2 0.9500 .
C3 C4 1.438(4) .
C4 C5 1.201(3) .
C5 C6 1.487(4) .
C6 C19 1.540(4) .
C6 C7 1.550(4) .
C6 C13 1.555(3) .
C7 C8 1.376(4) .
C7 C12 1.400(4) .
C8 C9 1.390(4) .
C8 H8 0.9500 .
C9 C10 1.385(4) .
C10 C11 1.388(4) .
C10 H10 0.9500 .
C11 C12 1.380(4) .
C11 H11 0.9500 .
C12 H12 0.9500 .
C13 C14 1.375(4) .
C13 C18 1.400(4) .
C14 C15 1.401(4) .
C14 H14 0.9500 .
C15 C16 1.374(4) .
C16 C17 1.380(4) .
C16 H16 0.9500 .
C17 C18 1.382(4) .
C17 H17 0.9500 .
C18 H18 0.9500 .
C19 C20 1.384(4) .
C19 C24 1.400(3) .
C20 C21 1.383(4) .
C20 H20 0.9500 .
C21 C22 1.399(4) .
C22 C23 1.376(4) .
C22 H22 0.9500 .
C23 C24 1.378(4) .
C23 H23 0.9500 .
C24 H24 0.9500 .
C25 H25A 0.9800 .
C25 H25B 0.9800 .
C25 H25C 0.9800 .
C26 H26A 0.9800 .
C26 H26B 0.9800 .
C26 H26C 0.9800 .
C27 H27A 0.9800 .
C27 H27B 0.9800 .
C27 H27C 0.9800 .
C1S C2S 1.353(5) .
C1S C3S 1.379(6) 2_566
C1S H1S 0.9500 .
C2S C3S 1.383(6) .
C2S H2S 0.9500 .
C3S C1S 1.379(6) 2_566
C3S H3S 0.9500 .

loop_
_geom_torsion_atom_site_label_1
_geom_torsion_atom_site_label_2
_geom_torsion_atom_site_label_3
_geom_torsion_atom_site_label_4
_geom_torsion
_geom_torsion_site_symmetry_1
_geom_torsion_site_symmetry_4
C2 C1 C3 C2 0.2(5) 2_556 .
C2 C1 C3 C4 179.6(3) 2_556 .
C1 C2 C3 C1 -0.2(5) 2_556 .
C1 C2 C3 C4 -179.6(3) 2_556 .
C5 C6 C7 C8 126.3(3) . .
C19 C6 C7 C8 5.7(3) . .
C13 C6 C7 C8 -115.3(3) . .
C5 C6 C7 C12 -54.4(3) . .
C19 C6 C7 C12 -174.9(2) . .
C13 C6 C7 C12 64.0(3) . .
C12 C7 C8 C9 0.4(4) . .
C6 C7 C8 C9 179.8(2) . .
C26 O2 C9 C10 0.5(4) . .
C26 O2 C9 C8 -179.1(3) . .
C7 C8 C9 O2 178.0(2) . .
C7 C8 C9 C10 -1.6(4) . .
O2 C9 C10 C11 -178.4(3) . .
C8 C9 C10 C11 1.1(4) . .
C9 C10 C11 C12 0.4(4) . .
C10 C11 C12 C7 -1.5(4) . .
C8 C7 C12 C11 1.1(4) . .
C6 C7 C12 C11 -178.3(2) . .
C5 C6 C13 C14 140.3(2) . .
C19 C6 C13 C14 -99.9(3) . .
C7 C6 C13 C14 22.9(3) . .
C5 C6 C13 C18 -44.7(3) . .
C19 C6 C13 C18 75.2(3) . .
C7 C6 C13 C18 -162.1(2) . .
C18 C13 C14 C15 -0.3(4) . .
C6 C13 C14 C15 174.7(2) . .
C25 O1 C15 C16 -4.3(4) . .
C25 O1 C15 C14 175.1(3) . .
C13 C14 C15 O1 -179.0(2) . .
C13 C14 C15 C16 0.5(4) . .
O1 C15 C16 C17 178.6(3) . .
C14 C15 C16 C17 -0.8(4) . .
C15 C16 C17 C18 1.1(4) . .
C16 C17 C18 C13 -0.9(4) . .
C14 C13 C18 C17 0.5(4) . .
C6 C13 C18 C17 -174.7(2) . .
C5 C6 C19 C20 -32.7(3) . .
C7 C6 C19 C20 86.1(3) . .
C13 C6 C19 C20 -151.8(2) . .
C5 C6 C19 C24 149.7(2) . .
C7 C6 C19 C24 -91.5(3) . .
C13 C6 C19 C24 30.6(3) . .
C24 C19 C20 C21 -0.4(4) . .
C6 C19 C20 C21 -178.0(2) . .
C27 O3 C21 C20 -174.3(3) . .
C27 O3 C21 C22 6.5(4) . .
C19 C20 C21 O3 180.0(2) . .
C19 C20 C21 C22 -0.9(4) . .
O3 C21 C22 C23 -179.5(2) . .
C20 C21 C22 C23 1.4(4) . .
C21 C22 C23 C24 -0.7(4) . .
C22 C23 C24 C19 -0.5(4) . .
C20 C19 C24 C23 1.1(4) . .
C6 C19 C24 C23 178.7(2) . .
C3S C1S C2S C3S 0.9(7) 2_566 .
C1S C2S C3S C1S -0.9(7) . 2_566
